data_4514482
loop_
_publ_author_name
'Cao, Jian'
'Liu, Qi-Ming'
'Bai, Si-Jie'
'Wang, Hua-Chun'
'Ren, Xiancheng'
'Xu, Yun-Xiang'

_publ_section_title
;
 Ladder-Type Dye with Large Transition Dipole Moment for Solvatochromism
 and Microphase Visualization.
;
_journal_issue 33
_journal_name_full 'ACS applied materials &amp; interfaces'
_journal_page_first 29814
_journal_page_last 29820
_journal_paper_doi 10.1021/acsami.9b07677
_journal_volume 11
_journal_year 2019
_chemical_formula_moiety 'C44 H33 Br O3 Se'
_chemical_formula_sum 'C45 H0.25 Br O5 Se'
_chemical_formula_weight 779.57
_space_group_crystal_system monoclinic
_space_group_IT_number 14
_space_group_name_Hall '-P 2yn'
_space_group_name_H-M_alt 'P 1 21/n 1'
_symmetry_space_group_name_Hall '-P 2yn'
_symmetry_space_group_name_H-M 'P 1 21/n 1'
_atom_sites_solution_hydrogens geom
_atom_sites_solution_primary dual
_audit_creation_date 2019-02-26
_audit_creation_method
;
Olex2 1.2
(compiled 2018.05.29 svn.r3508 for OlexSys, GUI svn.r5506)
;
_cell_angle_alpha 90
_cell_angle_beta 102.263(7)
_cell_angle_gamma 90
_cell_formula_units_Z 4
_cell_length_a 14.6254(9)
_cell_length_b 16.0784(8)
_cell_length_c 16.8019(11)
_cell_measurement_reflns_used 3952
_cell_measurement_temperature 293(2)
_cell_measurement_theta_max 24.2440
_cell_measurement_theta_min 3.3480
_cell_volume 3860.9(4)
_computing_cell_refinement
;
CrysAlisPro, Agilent Technologies,
Version 1.171.37.35 (release 13-08-2014 CrysAlis171 .NET)
(compiled Aug 13 2014,18:06:01)
;
_computing_data_collection
;
CrysAlisPro, Agilent Technologies,
Version 1.171.37.35 (release 13-08-2014 CrysAlis171 .NET)
(compiled Aug 13 2014,18:06:01)
;
_computing_data_reduction
;
CrysAlisPro, Agilent Technologies,
Version 1.171.37.35 (release 13-08-2014 CrysAlis171 .NET)
(compiled Aug 13 2014,18:06:01)
;
_computing_molecular_graphics 'Olex2 (Dolomanov et al., 2009)'
_computing_publication_material 'Olex2 (Dolomanov et al., 2009)'
_computing_structure_refinement 'ShelXL (Sheldrick, 2015)'
_computing_structure_solution 'ShelXT (Sheldrick, 2015)'
_diffrn_ambient_temperature 293.15
_diffrn_detector 'CCD plate'
_diffrn_detector_area_resol_mean 16.0874
_diffrn_detector_type Eos
_diffrn_measured_fraction_theta_full 0.998
_diffrn_measured_fraction_theta_max 0.849
_diffrn_measurement_details
;
#__ type_ start__ end____ width___ exp.time_
  1 omega  -82.00  -44.00   1.0000   16.0000
omega____ theta____ kappa____ phi______ frames
    -      -15.1231  -77.0000   30.0000 38

#__ type_ start__ end____ width___ exp.time_
  2 omega  -83.00   11.00   1.0000   16.0000
omega____ theta____ kappa____ phi______ frames
    -      -15.1231  -77.0000   90.0000 94

#__ type_ start__ end____ width___ exp.time_
  3 omega  -13.00   21.00   1.0000   16.0000
omega____ theta____ kappa____ phi______ frames
    -      -15.1231  -99.0000  -30.0000 34

#__ type_ start__ end____ width___ exp.time_
  4 omega  -16.00   34.00   1.0000   16.0000
omega____ theta____ kappa____ phi______ frames
    -       16.8419  -57.0000  -90.0000 50

#__ type_ start__ end____ width___ exp.time_
  5 omega   43.00   69.00   1.0000   16.0000
omega____ theta____ kappa____ phi______ frames
    -       16.8419  178.0000  -90.0000 26
;
_diffrn_measurement_device 'four-circle diffractometer'
_diffrn_measurement_device_type 'Xcalibur, Eos'
_diffrn_measurement_method '\w scans'
_diffrn_orient_matrix_UB_11 0.0051806000
_diffrn_orient_matrix_UB_12 0.0306391000
_diffrn_orient_matrix_UB_13 -0.0290545000
_diffrn_orient_matrix_UB_21 -0.0102869000
_diffrn_orient_matrix_UB_22 0.0315124000
_diffrn_orient_matrix_UB_23 0.0263154000
_diffrn_orient_matrix_UB_31 0.0482992000
_diffrn_orient_matrix_UB_32 0.0034758000
_diffrn_orient_matrix_UB_33 0.0181819000
_diffrn_radiation_monochromator graphite
_diffrn_radiation_probe x-ray
_diffrn_radiation_type MoK\a
_diffrn_radiation_wavelength 0.71073
_diffrn_reflns_av_R_equivalents 0.0414
_diffrn_reflns_av_unetI/netI 0.0929
_diffrn_reflns_Laue_measured_fraction_full 0.998
_diffrn_reflns_Laue_measured_fraction_max 0.849
_diffrn_reflns_limit_h_max 19
_diffrn_reflns_limit_h_min -18
_diffrn_reflns_limit_k_max 11
_diffrn_reflns_limit_k_min -22
_diffrn_reflns_limit_l_max 23
_diffrn_reflns_limit_l_min -22
_diffrn_reflns_number 20681
_diffrn_reflns_point_group_measured_fraction_full 0.998
_diffrn_reflns_point_group_measured_fraction_max 0.849
_diffrn_reflns_theta_full 25.242
_diffrn_reflns_theta_max 29.305
_diffrn_reflns_theta_min 3.040
_diffrn_source 'Enhance (Mo) X-ray Source'
_exptl_absorpt_coefficient_mu 2.050
_exptl_absorpt_correction_T_max 1.00000
_exptl_absorpt_correction_T_min 0.60956
_exptl_absorpt_correction_type multi-scan
_exptl_absorpt_process_details
;
CrysAlisPro, Agilent Technologies,
Version 1.171.37.35 (release 13-08-2014 CrysAlis171 .NET)
(compiled Aug 13 2014,18:06:01)
Empirical absorption correction using spherical harmonics,
 implemented in SCALE3 ABSPACK scaling algorithm.
;
_exptl_crystal_colour 'clear brownish brown'
_exptl_crystal_colour_lustre clear
_exptl_crystal_colour_modifier brownish
_exptl_crystal_colour_primary brown
_exptl_crystal_density_diffrn 1.341
_exptl_crystal_density_method 'not measured'
_exptl_crystal_description plate
_exptl_crystal_F_000 1517
_exptl_crystal_size_max 0.4
_exptl_crystal_size_mid 0.4
_exptl_crystal_size_min 0.25
_platon_squeeze_details
;
TITL CF solution in P21/n
CELL   14.6254   16.0784   16.8019     90.00    102.26     90.00
SPGR P21/n
# Solvent Accessible Volume =       595
# Electrons Found in S.A.V. =       166
# Note: Atoms in Void as Cxxx and Qxxx all others
C101 0.906 0.248 0.170 !       6.93 eA-3
C102 0.691 0.813 0.486 !       6.12 eA-3
C103 0.343 0.328 0.616 !       3.23 eA-3
C104 0.650 0.721 0.337 !       2.57 eA-3
Q105 0.755 0.164 0.070 !       1.58 eA-3
C106 0.610 0.781 0.384 !       1.41 eA-3
Q107 0.813 0.165 0.768 !       1.16 eA-3
Q108 0.840 0.153 0.376 !       1.13 eA-3
Q109 0.983 0.336 0.902 !       1.07 eA-3
C110 0.386 0.314 0.541 !       1.05 eA-3
Q111 0.533 0.957 0.051 !       1.04 eA-3
Q112 0.200 0.466 0.545 !       1.00 eA-3
Q113 0.065 0.253 0.625 !       0.98 eA-3
Q114 0.139 0.044 0.658 !       0.96 eA-3
Q115 0.638 0.653 0.083 !       0.95 eA-3
Q116 0.640 0.950 0.157 !       0.95 eA-3
C117 0.623 0.820 0.437 !       0.92 eA-3
Q118 0.720 0.920 0.691 !       0.88 eA-3
Q119 0.513 0.190 0.094 !       0.87 eA-3
Q120 0.516 0.504 0.343 !       0.87 eA-3
Q121 0.314 0.173 0.230 !       0.86 eA-3
Q122 0.544 0.912 0.093 !       0.85 eA-3
Q123 0.643 0.798 0.809 !       0.85 eA-3
Q124 0.599 0.295 0.198 !       0.85 eA-3
Q125 0.421 0.091 0.841 !       0.84 eA-3
Q126 0.608 0.905 0.126 !       0.84 eA-3
Q127 0.687 0.233 0.684 !       0.84 eA-3
Q128 0.237 1.001 0.933 !       0.83 eA-3
Q129 0.246 0.182 0.812 !       0.83 eA-3
Q130 0.347 0.333 0.222 !       0.82 eA-3
Q131 0.394 0.980 0.689 !       0.82 eA-3
Q132 0.064 0.694 0.560 !       0.82 eA-3
Q133 0.201 0.316 0.499 !       0.81 eA-3
Q134 0.624 1.000 0.373 !       0.80 eA-3
Q135 0.639 0.831 0.304 !       0.79 eA-3
Q136 0.657 0.188 0.003 !       0.79 eA-3
Q137 0.738 0.418 0.820 !       0.79 eA-3
Q138 0.747 0.403 0.847 !       0.78 eA-3
Q139 0.091 0.341 0.102 !       0.78 eA-3
Q140 0.098 0.891 0.119 !       0.77 eA-3
Q141 0.405 0.652 0.520 !       0.77 eA-3
C142 0.629 0.737 0.497 !       0.76 eA-3
Q143 0.593 0.200 0.798 !       0.76 eA-3
Q144 0.797 0.130 0.068 !       0.76 eA-3
Q145 0.562 0.204 0.903 !       0.76 eA-3
Q146 0.188 0.158 0.809 !       0.76 eA-3
Q147 0.423 0.431 0.225 !       0.75 eA-3
Q148 0.953 0.503 0.388 !       0.75 eA-3
Q149 0.759 0.781 0.362 !       0.75 eA-3
Q150 0.123 0.553 0.249 !       0.74 eA-3
Q151 0.376 0.344 0.494 !       0.74 eA-3
Q152 0.433 0.983 0.851 !       0.73 eA-3
Q153 0.094 0.089 0.428 !       0.72 eA-3
Q154 0.592 0.132 0.771 !       0.72 eA-3
Q155 0.669 0.966 0.343 !       0.72 eA-3
Q156 0.611 0.239 0.948 !       0.71 eA-3
Q157 0.748 0.096 0.263 !       0.70 eA-3
Q158 0.479 0.641 0.939 !       0.70 eA-3
Q159 0.534 0.098 0.523 !       0.70 eA-3
Q160 0.378 0.456 0.369 !       0.70 eA-3
Q161 0.324 0.594 0.705 !       0.70 eA-3
Q162 0.292 0.713 0.013 !       0.69 eA-3
Q163 0.017 0.421 0.548 !       0.69 eA-3
Q164 0.077 0.443 0.596 !       0.69 eA-3
Q165 0.746 0.657 0.621 !       0.69 eA-3
Q166 0.620 0.595 0.571 !       0.68 eA-3
Q167 0.768 0.147 0.776 !       0.68 eA-3
Q168 0.357 0.922 0.988 !       0.68 eA-3
Q169 0.364 0.038 0.954 !       0.68 eA-3
Q170 0.950 0.690 0.120 !       0.68 eA-3
Q171 0.083 0.368 0.029 !       0.68 eA-3
Q172 0.204 0.685 0.500 !       0.67 eA-3
Q173 0.932 0.351 0.409 !       0.67 eA-3
Q174 0.737 0.264 0.748 !       0.67 eA-3
Q175 0.497 0.827 0.137 !       0.67 eA-3
Q176 0.810 0.370 0.390 !       0.67 eA-3
Q177 0.843 0.513 0.777 !       0.67 eA-3
Q178 0.818 0.864 0.875 !       0.66 eA-3
Q179 0.918 0.753 0.984 !       0.66 eA-3
Q180 0.473 0.466 0.689 !       0.66 eA-3
Q181 0.981 0.779 0.583 !       0.66 eA-3
Q182 0.423 0.995 0.224 !       0.66 eA-3
Q183 0.751 0.342 0.749 !       0.66 eA-3
Q184 0.749 0.846 0.749 !       0.66 eA-3
Q185 0.806 0.082 0.467 !       0.66 eA-3
Q186 0.187 0.545 0.715 !       0.66 eA-3
Q187 0.264 0.032 0.284 !       0.65 eA-3
Q188 0.967 0.553 0.499 !       0.65 eA-3
Q189 0.425 0.921 0.217 !       0.65 eA-3
Q190 0.097 0.563 0.352 !       0.65 eA-3
Q191 0.441 0.627 0.904 !       0.65 eA-3
Q192 0.470 0.110 0.935 !       0.64 eA-3
Q193 0.177 0.516 0.188 !       0.64 eA-3
Q194 0.558 0.816 0.404 !       0.64 eA-3
Q195 0.846 0.187 0.230 !       0.64 eA-3
Q196 0.830 0.822 0.646 !       0.64 eA-3
Q197 0.782 0.503 0.028 !       0.64 eA-3
Q198 0.716 0.692 0.591 !       0.64 eA-3
Q199 0.858 0.180 0.314 !       0.64 eA-3
;
_refine_diff_density_max 0.722
_refine_diff_density_min -0.485
_refine_diff_density_rms 0.074
_refine_ls_extinction_method none
_refine_ls_goodness_of_fit_ref 1.008
_refine_ls_hydrogen_treatment constr
_refine_ls_matrix_type full
_refine_ls_number_parameters 447
_refine_ls_number_reflns 8949
_refine_ls_number_restraints 0
_refine_ls_restrained_S_all 1.008
_refine_ls_R_factor_all 0.1374
_refine_ls_R_factor_gt 0.0591
_refine_ls_shift/su_max 0.001
_refine_ls_shift/su_mean 0.000
_refine_ls_structure_factor_coef Fsqd
_refine_ls_weighting_details 'w=1/[\s^2^(Fo^2^)+(0.0677P)^2^] where P=(Fo^2^+2Fc^2^)/3'
_refine_ls_weighting_scheme calc
_refine_ls_wR_factor_gt 0.1278
_refine_ls_wR_factor_ref 0.1559
_reflns_Friedel_coverage 0.000
_reflns_number_gt 4582
_reflns_number_total 8949
_reflns_threshold_expression 'I > 2\s(I)'
_cod_data_source_file am9b07677_si_002.cif
_cod_data_source_block 180713_s1_cj_sq
_cod_database_code 4514482
_shelx_shelxl_version_number 2014/7
_chemical_oxdiff_formula c12h12n2o3br1se1
_shelx_space_group_comment
;
The symmetry employed for this shelxl refinement is uniquely defined
by the following loop, which should always be used as a source of
symmetry information in preference to the above space-group names.
They are only intended as comments.
;
_shelx_estimated_absorpt_t_max 0.628
_shelx_estimated_absorpt_t_min 0.494
_reflns_odcompleteness_completeness 99.78
_reflns_odcompleteness_iscentric 1
_reflns_odcompleteness_theta 26.32
_olex2_refinement_description
;
1. Fixed Uiso
 At 1.2 times of:
  All C(H) groups
 At 1.5 times of:
  All C(H,H,H) groups, All O(H) groups
2.a Aromatic/amide H refined with riding coordinates:
 C3(H3), C32(H32), C9(H9), C25(H25), C36(H36), C13(H13), C18(H18), C45(H45),
 C42(H42), C22(H22), C35(H35), C21(H21), C39(H39), C29(H29), C33(H33), C19(H19),
  C43(H43), C28(H28), C26(H26), C40(H40)
2.b Idealised Me refined as rotating group:
 C23(H23A,H23B,H23C), C30(H30A,H30B,H30C), C44(H44A,H44B,H44C), C37(H37A,H37B,
 H37C)
2.c Idealised tetrahedral OH refined as rotating group:
 O48(H48)
;
_platon_squeeze_void_probe_radius 1.20
_olex2_submission_special_instructions 'No special instructions were received'

loop_
_space_group_symop_operation_xyz
'x, y, z'
'-x+1/2, y+1/2, -z+1/2'
'-x, -y, -z'
'x-1/2, -y-1/2, z-1/2'

loop_
_atom_site_label
_atom_site_type_symbol
_atom_site_fract_x
_atom_site_fract_y
_atom_site_fract_z
_atom_site_U_iso_or_equiv
_atom_site_adp_type
_atom_site_occupancy
_atom_site_site_symmetry_order
_atom_site_calc_flag
_atom_site_refinement_flags_posn
Se15 Se 0.42392(3) 0.04189(3) 0.89484(3) 0.04854(16) Uani 1 1 d .
Br16 Br 0.27360(4) -0.00226(4) 1.00491(4) 0.0884(2) Uani 1 1 d .
O49 O 0.7456(2) 0.44051(18) 0.84209(19) 0.0635(9) Uani 1 1 d .
O48 O 0.8787(2) 0.48234(19) 0.7773(2) 0.0762(11) Uani 1 1 d .
H48 H 0.8359 0.4694 0.7994 0.114 Uiso 1 1 calc GR
O47 O 0.9555(2) 0.4274(2) 0.6952(2) 0.0768(11) Uani 1 1 d .
C14 C 0.3489(3) 0.0756(3) 0.9662(2) 0.0490(11) Uani 1 1 d .
C1 C 0.4636(2) 0.1521(3) 0.9001(2) 0.0388(10) Uani 1 1 d .
C4 C 0.6454(2) 0.2431(2) 0.7975(2) 0.0340(9) Uani 1 1 d .
C5 C 0.7160(2) 0.2379(2) 0.7420(2) 0.0326(9) Uani 1 1 d .
C6 C 0.7668(3) 0.3224(2) 0.7591(2) 0.0348(9) Uani 1 1 d .
C17 C 0.5170(3) 0.3014(3) 1.0482(2) 0.0394(10) Uani 1 1 d .
C2 C 0.5297(2) 0.2014(2) 0.8684(2) 0.0351(9) Uani 1 1 d .
C31 C 0.6630(2) 0.2314(2) 0.6530(2) 0.0342(9) Uani 1 1 d .
C11 C 0.4611(3) 0.2856(3) 0.9613(2) 0.0406(10) Uani 1 1 d .
C24 C 0.3809(3) 0.3467(3) 0.9337(2) 0.0435(10) Uani 1 1 d .
C8 C 0.6461(3) 0.3209(2) 0.8334(2) 0.0378(9) Uani 1 1 d .
C3 C 0.5868(2) 0.1815(2) 0.8153(2) 0.0357(9) Uani 1 1 d .
H3 H 0.5859 0.1288 0.7924 0.043 Uiso 1 1 calc R
C38 C 0.7873(2) 0.1685(2) 0.7680(2) 0.0372(9) Uani 1 1 d .
C7 C 0.7207(3) 0.3722(3) 0.8146(2) 0.0428(10) Uani 1 1 d .
C10 C 0.5299(3) 0.2812(3) 0.9035(2) 0.0400(10) Uani 1 1 d .
C32 C 0.6500(3) 0.2968(3) 0.5995(2) 0.0454(10) Uani 1 1 d .
H32 H 0.6748 0.3485 0.6170 0.054 Uiso 1 1 calc R
C12 C 0.4233(2) 0.1974(3) 0.9521(2) 0.0398(10) Uani 1 1 d .
C41 C 0.9285(3) 0.0483(3) 0.8190(4) 0.0661(14) Uani 1 1 d .
C46 C 0.8955(3) 0.4210(3) 0.7313(3) 0.0469(10) Uani 1 1 d .
C9 C 0.5873(3) 0.3421(3) 0.8860(2) 0.0436(10) Uani 1 1 d .
H9 H 0.5875 0.3952 0.9080 0.052 Uiso 1 1 calc R
C25 C 0.3407(3) 0.3911(3) 0.9879(3) 0.0646(14) Uani 1 1 d .
H25 H 0.3664 0.3874 1.0434 0.077 Uiso 1 1 calc R
C36 C 0.6229(3) 0.1572(3) 0.6242(3) 0.0542(12) Uani 1 1 d .
H36 H 0.6288 0.1118 0.6593 0.065 Uiso 1 1 calc R
C13 C 0.3571(3) 0.1557(3) 0.9877(2) 0.0459(11) Uani 1 1 d .
H13 H 0.3232 0.1809 1.0221 0.055 Uiso 1 1 calc R
C18 C 0.5357(3) 0.2406(3) 1.1063(3) 0.0492(11) Uani 1 1 d .
H18 H 0.5121 0.1874 1.0935 0.059 Uiso 1 1 calc R
C20 C 0.6251(3) 0.3324(4) 1.2048(3) 0.0586(13) Uani 1 1 d .
C45 C 0.8394(3) 0.3433(2) 0.7268(2) 0.0411(10) Uani 1 1 d .
H45 H 0.8584 0.3016 0.6957 0.049 Uiso 1 1 calc R
C42 C 0.8803(3) 0.0829(3) 0.8720(3) 0.0692(14) Uani 1 1 d .
H42 H 0.8951 0.0670 0.9264 0.083 Uiso 1 1 calc R
C22 C 0.5540(3) 0.3799(3) 1.0704(3) 0.0549(12) Uani 1 1 d .
H22 H 0.5428 0.4230 1.0327 0.066 Uiso 1 1 calc R
C23 C 0.6832(4) 0.3500(4) 1.2891(3) 0.0938(19) Uani 1 1 d .
H23A H 0.7024 0.4072 1.2925 0.141 Uiso 1 1 calc GR
H23B H 0.7376 0.3148 1.2991 0.141 Uiso 1 1 calc GR
H23C H 0.6466 0.3390 1.3290 0.141 Uiso 1 1 calc GR
C35 C 0.5739(3) 0.1478(3) 0.5445(3) 0.0625(13) Uani 1 1 d .
H35 H 0.5480 0.0964 0.5270 0.075 Uiso 1 1 calc R
C21 C 0.6071(3) 0.3947(3) 1.1474(3) 0.0638(14) Uani 1 1 d .
H21 H 0.6311 0.4477 1.1607 0.077 Uiso 1 1 calc R
C39 C 0.8364(3) 0.1344(3) 0.7149(3) 0.0529(12) Uani 1 1 d .
H39 H 0.8224 0.1510 0.6606 0.063 Uiso 1 1 calc R
C29 C 0.3394(3) 0.3556(3) 0.8521(3) 0.0584(12) Uani 1 1 d .
H29 H 0.3649 0.3276 0.8135 0.070 Uiso 1 1 calc R
C33 C 0.6008(3) 0.2877(3) 0.5201(3) 0.0583(12) Uani 1 1 d .
H33 H 0.5932 0.3336 0.4856 0.070 Uiso 1 1 calc R
C34 C 0.5631(3) 0.2137(3) 0.4909(3) 0.0568(13) Uani 1 1 d .
C19 C 0.5882(3) 0.2555(3) 1.1829(3) 0.0592(12) Uani 1 1 d .
H19 H 0.5990 0.2125 1.2207 0.071 Uiso 1 1 calc R
C43 C 0.8100(3) 0.1411(3) 0.8471(3) 0.0544(12) Uani 1 1 d .
H43 H 0.7776 0.1619 0.8847 0.065 Uiso 1 1 calc R
C27 C 0.2222(3) 0.4477(3) 0.8797(3) 0.0613(13) Uani 1 1 d .
C28 C 0.2612(3) 0.4049(3) 0.8261(3) 0.0655(13) Uani 1 1 d .
H28 H 0.2350 0.4086 0.7707 0.079 Uiso 1 1 calc R
C26 C 0.2630(3) 0.4408(3) 0.9612(3) 0.0732(15) Uani 1 1 d .
H26 H 0.2378 0.4702 0.9991 0.088 Uiso 1 1 calc R
C40 C 0.9057(3) 0.0763(3) 0.7398(4) 0.0703(14) Uani 1 1 d .
H40 H 0.9380 0.0553 0.7021 0.084 Uiso 1 1 calc R
C30 C 0.1391(4) 0.5042(4) 0.8512(4) 0.0949(19) Uani 1 1 d .
H30A H 0.1606 0.5579 0.8382 0.142 Uiso 1 1 calc GR
H30B H 0.1048 0.5098 0.8937 0.142 Uiso 1 1 calc GR
H30C H 0.0992 0.4808 0.8037 0.142 Uiso 1 1 calc GR
C44 C 1.0023(4) -0.0165(3) 0.8448(4) 0.107(2) Uani 1 1 d .
H44A H 1.0152 -0.0221 0.9030 0.161 Uiso 1 1 calc GR
H44B H 1.0584 -0.0002 0.8278 0.161 Uiso 1 1 calc GR
H44C H 0.9808 -0.0688 0.8201 0.161 Uiso 1 1 calc GR
C37 C 0.5115(4) 0.2028(4) 0.4036(3) 0.0891(18) Uani 1 1 d .
H37A H 0.5534 0.1809 0.3720 0.134 Uiso 1 1 calc GR
H37B H 0.4879 0.2557 0.3818 0.134 Uiso 1 1 calc GR
H37C H 0.4602 0.1650 0.4016 0.134 Uiso 1 1 calc GR

loop_
_atom_site_aniso_label
_atom_site_aniso_U_11
_atom_site_aniso_U_22
_atom_site_aniso_U_33
_atom_site_aniso_U_23
_atom_site_aniso_U_13
_atom_site_aniso_U_12
Se15 0.0463(3) 0.0459(3) 0.0558(3) 0.0021(2) 0.0161(2) -0.0074(2)
Br16 0.0830(4) 0.0788(4) 0.1165(5) 0.0131(4) 0.0505(4) -0.0298(3)
O49 0.083(2) 0.0324(18) 0.088(2) -0.0191(17) 0.0449(19) -0.0204(16)
O48 0.085(2) 0.047(2) 0.115(3) -0.020(2) 0.064(2) -0.0254(17)
O47 0.082(2) 0.071(2) 0.094(2) -0.010(2) 0.055(2) -0.0379(19)
C14 0.037(2) 0.060(3) 0.050(3) 0.012(2) 0.010(2) -0.012(2)
C1 0.0333(19) 0.048(3) 0.037(2) 0.002(2) 0.0107(18) -0.0040(18)
C4 0.0342(19) 0.040(2) 0.0287(19) 0.0024(19) 0.0084(17) -0.0019(17)
C5 0.039(2) 0.030(2) 0.033(2) 0.0024(18) 0.0161(18) 0.0011(17)
C6 0.044(2) 0.032(2) 0.029(2) 0.0051(18) 0.0108(19) -0.0010(18)
C17 0.039(2) 0.043(3) 0.042(2) -0.004(2) 0.0217(19) -0.0056(19)
C2 0.038(2) 0.041(2) 0.028(2) 0.0033(19) 0.0096(18) -0.0038(18)
C31 0.040(2) 0.035(2) 0.031(2) 0.000(2) 0.0150(18) 0.0000(18)
C11 0.045(2) 0.046(3) 0.037(2) -0.002(2) 0.023(2) -0.006(2)
C24 0.041(2) 0.044(3) 0.050(3) 0.000(2) 0.019(2) -0.0045(19)
C8 0.047(2) 0.037(2) 0.034(2) 0.0010(19) 0.0190(19) -0.0072(19)
C3 0.040(2) 0.032(2) 0.036(2) -0.0036(18) 0.0118(19) -0.0020(18)
C38 0.040(2) 0.036(2) 0.039(2) 0.0020(19) 0.0159(19) -0.0032(18)
C7 0.052(2) 0.038(3) 0.043(2) 0.007(2) 0.020(2) -0.001(2)
C10 0.043(2) 0.046(3) 0.033(2) 0.001(2) 0.0141(19) -0.003(2)
C32 0.060(3) 0.039(3) 0.038(2) 0.001(2) 0.011(2) -0.002(2)
C12 0.038(2) 0.049(3) 0.035(2) 0.000(2) 0.0139(19) -0.0056(19)
C41 0.042(2) 0.049(3) 0.109(4) 0.022(3) 0.018(3) 0.003(2)
C46 0.054(3) 0.040(3) 0.048(3) 0.003(2) 0.016(2) -0.006(2)
C9 0.050(2) 0.038(3) 0.048(2) -0.005(2) 0.022(2) -0.004(2)
C25 0.058(3) 0.098(4) 0.043(3) 0.012(3) 0.023(2) 0.019(3)
C36 0.075(3) 0.040(3) 0.045(3) 0.007(2) 0.008(2) -0.003(2)
C13 0.045(2) 0.058(3) 0.036(2) 0.000(2) 0.012(2) -0.010(2)
C18 0.051(2) 0.049(3) 0.049(3) -0.002(2) 0.013(2) -0.008(2)
C20 0.043(2) 0.085(4) 0.048(3) -0.014(3) 0.011(2) -0.005(3)
C45 0.047(2) 0.039(2) 0.041(2) -0.004(2) 0.016(2) -0.0063(19)
C42 0.052(3) 0.076(4) 0.078(3) 0.037(3) 0.012(3) 0.000(3)
C22 0.059(3) 0.061(3) 0.052(3) -0.003(3) 0.029(2) -0.012(2)
C23 0.075(4) 0.126(6) 0.072(4) -0.033(4) -0.002(3) -0.017(4)
C35 0.078(3) 0.054(3) 0.051(3) -0.015(3) 0.002(3) -0.006(3)
C21 0.058(3) 0.073(4) 0.064(3) -0.027(3) 0.022(3) -0.024(3)
C39 0.056(3) 0.056(3) 0.051(3) 0.003(2) 0.020(2) 0.011(2)
C29 0.075(3) 0.052(3) 0.048(3) -0.006(2) 0.013(3) 0.004(3)
C33 0.070(3) 0.059(3) 0.045(3) 0.009(3) 0.009(2) 0.006(3)
C34 0.055(3) 0.075(4) 0.039(3) -0.007(3) 0.006(2) 0.017(3)
C19 0.058(3) 0.064(3) 0.055(3) 0.001(3) 0.011(3) -0.003(3)
C43 0.050(3) 0.066(3) 0.051(3) 0.015(3) 0.020(2) 0.004(2)
C27 0.047(3) 0.059(3) 0.077(4) 0.010(3) 0.012(3) -0.009(2)
C28 0.072(3) 0.061(3) 0.055(3) -0.004(3) -0.004(3) -0.001(3)
C26 0.064(3) 0.084(4) 0.084(4) 0.006(3) 0.045(3) 0.016(3)
C40 0.062(3) 0.059(3) 0.098(4) 0.001(3) 0.035(3) 0.012(3)
C30 0.062(3) 0.094(5) 0.125(5) 0.015(4) 0.012(3) 0.009(3)
C44 0.064(3) 0.079(4) 0.180(7) 0.045(4) 0.028(4) 0.028(3)
C37 0.092(4) 0.111(5) 0.052(3) -0.012(3) -0.013(3) 0.011(4)

loop_
_atom_type_symbol
_atom_type_description
_atom_type_scat_dispersion_real
_atom_type_scat_dispersion_imag
_atom_type_scat_source
Br Br -0.2901 2.4595 'International Tables Vol C Tables 4.2.6.8 and 6.1.1.4'
C C 0.0033 0.0016 'International Tables Vol C Tables 4.2.6.8 and 6.1.1.4'
O O 0.0106 0.0060 'International Tables Vol C Tables 4.2.6.8 and 6.1.1.4'
Se Se -0.0929 2.2259 'International Tables Vol C Tables 4.2.6.8 and 6.1.1.4'
H H 0.0000 0.0000 'International Tables Vol C Tables 4.2.6.8 and 6.1.1.4'

loop_
_geom_angle_atom_site_label_1
_geom_angle_atom_site_label_2
_geom_angle_atom_site_label_3
_geom_angle
C1 Se15 C14 85.00(18)
Se15 C14 Br16 119.9(3)
C13 C14 Se15 115.0(3)
C13 C14 Br16 125.1(3)
C2 C1 Se15 137.3(3)
C12 C1 Se15 111.6(3)
C12 C1 C2 111.0(4)
C8 C4 C5 111.7(3)
C3 C4 C5 128.4(3)
C3 C4 C8 120.0(3)
C4 C5 C6 101.5(3)
C4 C5 C31 109.3(3)
C31 C5 C6 111.4(3)
C38 C5 C4 111.9(3)
C38 C5 C6 108.5(3)
C38 C5 C31 113.6(3)
C7 C6 C5 108.9(3)
C45 C6 C5 122.6(3)
C45 C6 C7 128.5(4)
C18 C17 C11 123.1(4)
C18 C17 C22 116.7(4)
C22 C17 C11 120.2(4)
C3 C2 C1 131.2(4)
C3 C2 C10 122.1(3)
C10 C2 C1 106.8(3)
C32 C31 C5 123.9(4)
C32 C31 C36 116.5(4)
C36 C31 C5 119.5(4)
C17 C11 C10 108.7(3)
C24 C11 C17 113.7(3)
C24 C11 C10 113.6(3)
C12 C11 C17 111.1(3)
C12 C11 C24 109.3(3)
C12 C11 C10 99.5(3)
C25 C24 C11 122.7(4)
C25 C24 C29 116.1(4)
C29 C24 C11 121.0(4)
C4 C8 C7 110.7(3)
C4 C8 C9 123.0(3)
C9 C8 C7 126.0(4)
C4 C3 C2 117.5(3)
C39 C38 C5 121.7(3)
C43 C38 C5 121.4(3)
C43 C38 C39 116.7(4)
O49 C7 C6 125.6(3)
O49 C7 C8 127.4(3)
C8 C7 C6 106.9(3)
C2 C10 C11 111.1(3)
C9 C10 C2 120.7(3)
C9 C10 C11 128.2(4)
C31 C32 C33 121.6(4)
C1 C12 C11 111.6(3)
C1 C12 C13 116.5(4)
C13 C12 C11 132.0(4)
C42 C41 C40 116.4(4)
C42 C41 C44 122.4(5)
C40 C41 C44 121.3(5)
O48 C46 C45 119.5(4)
O47 C46 O48 119.6(4)
O47 C46 C45 120.9(4)
C10 C9 C8 116.8(4)
C24 C25 C26 121.3(4)
C31 C36 C35 122.0(4)
C14 C13 C12 111.9(4)
C17 C18 C19 122.1(4)
C21 C20 C23 120.3(5)
C19 C20 C23 122.1(5)
C19 C20 C21 117.6(5)
C6 C45 C46 132.0(4)
C41 C42 C43 122.0(5)
C21 C22 C17 121.1(4)
C34 C35 C36 120.7(5)
C20 C21 C22 121.1(5)
C38 C39 C40 121.7(4)
C28 C29 C24 122.1(4)
C34 C33 C32 121.9(4)
C35 C34 C37 120.6(5)
C33 C34 C35 117.2(4)
C33 C34 C37 122.2(5)
C20 C19 C18 121.4(5)
C38 C43 C42 121.3(4)
C28 C27 C26 117.7(5)
C28 C27 C30 121.4(5)
C26 C27 C30 120.8(5)
C27 C28 C29 121.3(5)
C27 C26 C25 121.4(4)
C39 C40 C41 121.8(4)

loop_
_geom_bond_atom_site_label_1
_geom_bond_atom_site_label_2
_geom_bond_distance
Se15 C14 1.869(4)
Se15 C1 1.861(4)
Br16 C14 1.873(4)
O49 C7 1.217(4)
O48 C46 1.308(5)
O47 C46 1.173(4)
C14 C13 1.336(6)
C1 C2 1.437(5)
C1 C12 1.363(5)
C4 C5 1.533(4)
C4 C8 1.387(5)
C4 C3 1.383(5)
C5 C6 1.546(5)
C5 C31 1.535(5)
C5 C38 1.528(5)
C6 C7 1.493(5)
C6 C45 1.334(5)
C17 C11 1.535(5)
C17 C18 1.367(5)
C17 C22 1.392(6)
C2 C3 1.383(5)
C2 C10 1.412(5)
C31 C32 1.371(5)
C31 C36 1.371(5)
C11 C24 1.525(5)
C11 C10 1.541(5)
C11 C12 1.517(5)
C24 C25 1.383(5)
C24 C29 1.385(6)
C8 C7 1.455(5)
C8 C9 1.400(5)
C38 C39 1.372(5)
C38 C43 1.372(5)
C10 C9 1.362(5)
C32 C33 1.382(6)
C12 C13 1.412(5)
C41 C42 1.365(7)
C41 C40 1.377(7)
C41 C44 1.497(6)
C46 C45 1.487(5)
C25 C26 1.385(6)
C36 C35 1.387(6)
C18 C19 1.372(6)
C20 C23 1.515(6)
C20 C21 1.378(6)
C20 C19 1.367(6)
C42 C43 1.388(6)
C22 C21 1.381(6)
C35 C34 1.379(6)
C39 C40 1.377(6)
C29 C28 1.384(6)
C33 C34 1.358(6)
C34 C37 1.511(6)
C27 C28 1.352(6)
C27 C26 1.378(6)
C27 C30 1.510(7)

loop_
_platon_squeeze_void_nr
_platon_squeeze_void_average_x
_platon_squeeze_void_average_y
_platon_squeeze_void_average_z
_platon_squeeze_void_volume
_platon_squeeze_void_count_electrons
_platon_squeeze_void_content
1 0.164 0.743 0.914 147 42 ' '
2 0.336 0.243 0.586 148 42 ' '
3 0.664 0.757 0.414 148 42 ' '
4 0.836 0.257 0.086 148 42 ' '
